data_7132441
loop_
_publ_author_name
'Almuhana, Asia R. Y.'
'Orton, Georgia R. F.'
'Rosenberg, Callum'
'Champness, Neil R.'

_publ_section_title
;
 Photoinduced radical formation in hydrogen-bonded organic frameworks.
;
_journal_issue 4
_journal_name_full 'Chemical communications (Cambridge, England)'
_journal_page_first 452
_journal_page_last 455
_journal_paper_doi 10.1039/d3cc05236b
_journal_volume 60
_journal_year 2024
_chemical_formula_moiety 'C15 H5 N O6, 3(H2 O), C8 H12 N4, O, 4.5[H2O]'
_chemical_formula_sum 'C23 H32 N5 O14.5'
_chemical_formula_weight 610.53
_space_group_crystal_system triclinic
_space_group_IT_number 2
_space_group_name_Hall '-P 1'
_space_group_name_H-M_alt 'P -1'
_atom_sites_solution_hydrogens mixed
_atom_sites_solution_primary dual
_audit_creation_date 2023-11-30
_audit_creation_method
;
Olex2 1.5
(compiled 2023.08.24 svn.re1ec1418 for OlexSys, GUI svn.r6817)
;
_audit_update_record
;
2023-12-01 deposited with the CCDC.	2023-12-06 downloaded from the CCDC.
;
_cell_angle_alpha 93.4340(10)
_cell_angle_beta 95.1770(10)
_cell_angle_gamma 94.8900(10)
_cell_formula_units_Z 2
_cell_length_a 7.08760(10)
_cell_length_b 9.07010(10)
_cell_length_c 22.17710(10)
_cell_measurement_reflns_used 26908
_cell_measurement_temperature 293(2)
_cell_measurement_theta_max 74.7530
_cell_measurement_theta_min 1.9920
_cell_volume 1411.39(3)
_computing_cell_refinement 'CrysAlisPro 1.171.41.123a (Rigaku OD, 2022)'
_computing_data_collection 'CrysAlisPro 1.171.41.123a (Rigaku OD, 2022)'
_computing_data_reduction 'CrysAlisPro 1.171.41.123a (Rigaku OD, 2022)'
_computing_molecular_graphics 'Olex2 1.5 (Dolomanov et al., 2009)'
_computing_publication_material 'Olex2 1.5 (Dolomanov et al., 2009)'
_computing_structure_refinement 'SHELXL 2019/3 (Sheldrick, 2015)'
_computing_structure_solution 'SHELXT 2018/2 (Sheldrick, 2018)'
_diffrn_ambient_temperature 293(2)
_diffrn_detector_area_resol_mean 10.0000
_diffrn_detector_type HyPix
_diffrn_measured_fraction_theta_full 0.998
_diffrn_measured_fraction_theta_max 0.980
_diffrn_measurement_details
;
List of Runs (angles in degrees, time in seconds):

  # Type    Start    End  Width  t~exp~   \w     \q     \k     \f   Frames
#--------------------------------------------------------------------------
  1  \w    -83.00   0.00   0.50    1.00    --  -46.61 105.00  48.00  166
  2  \w      6.00  83.00   0.50    1.00    --   46.61-105.00 -51.00  154
  3  \w     29.00 107.00   0.50    4.00    --  101.75-105.00 -51.00  156
  4  \w   -107.00 -30.00   0.50    4.00    -- -103.00 105.00  48.00  154
  5  \w   -174.00 -86.00   0.50    4.00    -- -103.00-105.00 -51.00  176
  6  \w    -40.00  27.00   0.50    1.00    --  -46.61  37.00-150.00  134
  7  \w    -24.00  29.00   0.50    1.00    --  -46.61  19.00 -60.00  106
  8  \w    -24.00  29.00   0.50    1.00    --  -46.61  19.00 -30.00  106
  9  \w     24.00 118.00   0.50    1.00    --   46.61  77.00  60.00  188
 10  \w    -25.00  62.00   0.50    1.00    --   46.61 -57.00-180.00  174
 11  \w    -25.00  69.00   0.50    1.00    --   46.61 -77.00  90.00  188
 12  \w     29.00 106.00   0.50    4.00    --  101.75 -94.00-150.00  154
 13  \w     29.00 106.00   0.50    4.00    --  101.75 -94.00 120.00  154
 14  \w     29.00  73.00   0.50    4.00    --  101.75 -61.00 120.00   88
 15  \w     29.00  73.00   0.50    4.00    --  101.75 -61.00-150.00   88
 16  \w     29.00 112.00   0.50    4.00    --  101.75-125.00 120.00  166
 17  \w     79.00 175.00   0.50    4.00    --  101.75  77.00-180.00  192
 18  \w     29.00 108.00   0.50    4.00    --  101.75 -77.00 120.00  158
 19  \w     29.00 108.00   0.50    4.00    --  101.75 -77.00 -60.00  158
 20  \w     82.00 175.00   0.50    4.00    --  101.75 125.00   0.00  186
 21  \w     29.00 112.00   0.50    4.00    --  101.75-125.00 -60.00  166
 22  \w     92.00 175.00   0.50    4.00    --  101.75 105.00  48.00  166
 23  \w     29.00  73.00   0.50    4.00    --  101.75 -61.00-180.00   88
 24  \w     29.00 106.00   0.50    4.00    --  101.75 -94.00 -60.00  154
 25  \w     29.00  73.00   0.50    4.00    --  101.75 -61.00   0.00   88
 26  \w   -104.00 -30.00   0.50    4.00    -- -103.00  77.00-180.00  148
 27  \w   -174.00 -83.00   0.50    4.00    -- -103.00 -69.00  29.68  182
 28  \w   -174.00 -89.00   0.50    4.00    -- -103.00 -51.00 -18.37  170
 29  \w   -174.00 -89.00   0.50    4.00    -- -103.00 -54.00 -33.19  170
 30  \w   -112.00 -30.00   0.50    4.00    -- -103.00 125.00  60.00  164
 31  \w     24.00 118.00   0.50    1.00    --   46.61  77.00 -90.00  188
 32  \w     32.00 118.00   0.50    1.00    --   46.61  57.00   0.00  172
 33  \w     32.00 118.00   0.50    1.00    --   46.61  57.00-120.00  172
 34  \w     32.00 118.00   0.50    1.00    --   46.61  57.00 150.00  172
 35  \w     24.00 118.00   0.50    1.00    --   46.61  77.00 150.00  188
 36  \w     24.00  53.00   0.50    1.00    --   46.61  77.00-180.00   58
 37  \w    -55.00 -24.00   0.50    1.00    --  -46.61 -77.00   0.00   62
 38  \w    -60.00 -33.00   0.50    1.00    --  -46.61 -57.00 150.00   54
 39  \w    -55.00 -24.00   0.50    1.00    --  -46.61 -77.00  60.00   62
 40  \w    -81.00 -34.00   0.50    1.00    --  -46.61 -37.00 -90.00   94
 41  \w    -67.00 -34.00   0.50    1.00    --  -46.61 -37.00 120.00   66
 42  \w    -60.00 -33.00   0.50    1.00    --  -46.61 -57.00-150.00   54
 43  \w     91.00 119.00   0.50    1.00    --   46.61  37.00 -60.00   56
 44  \w     53.00  79.00   0.50    1.00    --   46.61  37.00 -60.00   52
 45  \w     26.00  54.00   0.50    1.00    --   46.61  77.00  90.00   56
 46  \w     28.00  54.00   0.50    1.00    --   46.61  77.00-150.00   52
 47  \w     25.00  51.00   0.50    1.00    --   46.61  77.00 -30.00   52
 48  \w     35.00  89.00   0.50    1.00    --   46.61  19.00  30.00  108
 49  \w     24.00  50.00   0.50    1.00    --   46.61  77.00-120.00   52
 50  \w     25.00  69.00   0.50    1.00    --   46.61  77.00   0.00   88
 51  \w   -109.00 -82.00   0.50    4.00    -- -103.00 -74.00 -24.17   54
 52  \w   -147.00 -86.00   0.50    4.00    -- -103.00 -66.00 131.08  122
 53  \w   -172.00-146.00   0.50    4.00    -- -103.00 -81.00-115.87   52
 54  \w   -117.00 -86.00   0.50    4.00    -- -103.00 -67.00  47.27   62
 55  \w   -170.00-128.00   0.50    4.00    -- -103.00 -67.00  47.27   84
 56  \w   -107.00 -80.00   0.50    4.00    -- -103.00 -77.00 120.00   54
 57  \w   -173.00-140.00   0.50    4.00    -- -103.00 -74.00 -88.49   66
 58  \w   -115.00 -86.00   0.50    4.00    -- -103.00 -61.00 -90.00   58
 59  \w   -109.00 -84.00   0.50    4.00    -- -103.00 -68.00 -52.64   50
 60  \w   -149.00 -83.00   0.50    4.00    -- -103.00 -70.00-112.86  132
 61  \w   -107.00 -81.00   0.50    4.00    -- -103.00 -77.00-180.00   52
 62  \w   -106.00 -80.00   0.50    4.00    -- -103.00 -76.00  -3.91   52
 63  \w   -160.00-134.00   0.50    4.00    -- -103.00 -61.00  60.00   52
 64  \w   -111.00 -86.00   0.50    4.00    -- -103.00 -61.00  60.00   50
 65  \w   -107.00 -81.00   0.50    4.00    -- -103.00 -77.00  30.00   52
 66  \w   -174.00 -81.00   0.50    4.00    -- -103.00 -78.00-148.85  186
 67  \w   -143.00-117.00   0.50    4.00    -- -103.00 -61.00 -90.00   52
 68  \w   -105.00 -78.00   0.50    4.00    -- -103.00 -82.00 137.22   54
 69  \w   -138.00 -84.00   0.50    4.00    -- -103.00 -68.00 140.78  108
 70  \w   -158.00 -87.00   0.50    4.00    -- -103.00 -61.00 150.00  142
 71  \w   -110.00 -84.00   0.50    4.00    -- -103.00 -68.00 -39.93   52
 72  \w   -114.00 -87.00   0.50    4.00    -- -103.00 -61.00 -30.00   54
 73  \w   -106.00 -80.00   0.50    4.00    -- -103.00 -79.00 161.01   52
 74  \w   -105.00 -80.00   0.50    4.00    -- -103.00 -77.00 -95.02   50
 75  \w   -110.00 -84.00   0.50    4.00    -- -103.00 -68.00 -58.99   52
 76  \w   -166.00-139.00   0.50    4.00    -- -103.00 -79.00 161.01   54
 77  \w   -108.00 -83.00   0.50    4.00    -- -103.00 -69.00  55.45   50
 78  \w   -129.00 -91.00   0.50    4.00    -- -103.00 -48.00  -8.47   76
 79  \w   -106.00 -80.00   0.50    4.00    -- -103.00 -77.00  45.42   52
 80  \w   -111.00 -86.00   0.50    4.00    -- -103.00 -61.00  90.00   50
 81  \w   -107.00 -80.00   0.50    4.00    -- -103.00 -78.00-113.42   54
 82  \w   -105.00 -79.00   0.50    4.00    -- -103.00 -80.00 100.99   52
 83  \w   -170.00-120.00   0.50    4.00    -- -103.00 -80.00-160.96  100
 84  \w   -108.00 -80.00   0.50    4.00    -- -103.00 -80.00-160.96   56
 85  \w   -164.00-137.00   0.50    4.00    -- -103.00 -61.00  90.00   54
 86  \w   -105.00 -79.00   0.50    4.00    -- -103.00 -81.00-115.87   52
 87  \w   -107.00 -81.00   0.50    4.00    -- -103.00 -75.00-141.01   52
 88  \w   -116.00 -86.00   0.50    4.00    -- -103.00 -64.00  77.65   60
 89  \w   -115.00 -85.00   0.50    4.00    -- -103.00 -66.00 172.34   60
 90  \w   -107.00 -81.00   0.50    4.00    -- -103.00 -74.00 -88.49   52
 91  \w   -109.00 -79.00   0.50    4.00    -- -103.00 -80.00-128.03   60
 92  \w   -109.00 -82.00   0.50    4.00    -- -103.00 -77.00 -60.00   54
 93  \w   -120.00 -34.00   0.50    1.00    --  -46.61 -37.00-180.00  172
 94  \w   -121.00 -34.00   0.50    1.00    --  -46.61 -19.00 -60.00  174
 95  \w   -118.00 -24.00   0.50    1.00    --  -46.61 -77.00  60.00  188
 96  \w   -118.00 -32.00   0.50    1.00    --  -46.61 -57.00 -90.00  172
 97  \w     24.00 118.00   0.50    1.00    --   46.61  77.00-150.00  188
 98  \w    -26.00  44.00   0.50    1.00    --   46.61 -37.00 -60.00  140
 99  \w     24.00 118.00   0.50    1.00    --   46.61  77.00   0.00  188
;
_diffrn_measurement_device 'four-circle diffractometer'
_diffrn_measurement_device_type 'ROD, Synergy Custom system, HyPix'
_diffrn_measurement_method '\w scans'
_diffrn_radiation_type CuK\a
_diffrn_radiation_wavelength 1.54178
_diffrn_reflns_av_R_equivalents 0.0360
_diffrn_reflns_av_unetI/netI 0.0140
_diffrn_reflns_Laue_measured_fraction_full 0.998
_diffrn_reflns_Laue_measured_fraction_max 0.980
_diffrn_reflns_limit_h_max 8
_diffrn_reflns_limit_h_min -8
_diffrn_reflns_limit_k_max 11
_diffrn_reflns_limit_k_min -11
_diffrn_reflns_limit_l_max 27
_diffrn_reflns_limit_l_min -27
_diffrn_reflns_number 47656
_diffrn_reflns_point_group_measured_fraction_full 0.998
_diffrn_reflns_point_group_measured_fraction_max 0.980
_diffrn_reflns_theta_full 67.679
_diffrn_reflns_theta_max 75.144
_diffrn_reflns_theta_min 2.005
_exptl_absorpt_coefficient_mu 1.043
_exptl_absorpt_correction_T_max 1.00000
_exptl_absorpt_correction_T_min 0.57855
_exptl_absorpt_correction_type multi-scan
_exptl_absorpt_process_details
;
CrysAlisPro 1.171.41.123a (Rigaku Oxford Diffraction, 2022)
Empirical absorption correction using spherical harmonics,
implemented in SCALE3 ABSPACK scaling algorithm.
;
_exptl_crystal_colour colourless
_exptl_crystal_colour_primary colourless
_exptl_crystal_density_diffrn 1.437
_exptl_crystal_description plate
_exptl_crystal_F_000 642
_exptl_crystal_preparation 'see experimental'
_exptl_crystal_recrystallization_method 'see experimental'
_exptl_crystal_size_max 0.1
_exptl_crystal_size_mid 0.05
_exptl_crystal_size_min 0.02
_refine_diff_density_max 0.532
_refine_diff_density_min -0.564
_refine_diff_density_rms 0.058
_refine_ls_extinction_method none
_refine_ls_goodness_of_fit_ref 1.039
_refine_ls_hydrogen_treatment constr
_refine_ls_matrix_type full
_refine_ls_number_parameters 374
_refine_ls_number_reflns 5703
_refine_ls_number_restraints 0
_refine_ls_restrained_S_all 1.039
_refine_ls_R_factor_all 0.0606
_refine_ls_R_factor_gt 0.0558
_refine_ls_shift/su_max 0.000
_refine_ls_shift/su_mean 0.000
_refine_ls_structure_factor_coef Fsqd
_refine_ls_weighting_details 'w=1/[\s^2^(Fo^2^)+(0.0918P)^2^+0.8735P] where P=(Fo^2^+2Fc^2^)/3'
_refine_ls_weighting_scheme calc
_refine_ls_wR_factor_gt 0.1620
_refine_ls_wR_factor_ref 0.1670
_reflns_Friedel_coverage 0.000
_reflns_number_gt 5071
_reflns_number_total 5703
_reflns_threshold_expression 'I > 2\s(I)'
_cod_data_source_file d3cc05236b2.cif
_cod_data_source_block 2022ncs0045z
_cod_depositor_comments 'Adding full bibliography for 7132441--7132443.cif.'
_cod_original_formula_sum 'C23 H32 N5 O14.50'
_cod_database_code 7132441
_shelx_shelxl_version_number 2019/3
_shelx_space_group_comment
;
The symmetry employed for this shelxl refinement is uniquely defined
by the following loop, which should always be used as a source of
symmetry information in preference to the above space-group names.
They are only intended as comments.
;
_shelx_estimated_absorpt_t_max 0.979
_shelx_estimated_absorpt_t_min 0.903
_olex2_refinement_description
;
1. Fixed Uiso
 At 1.2 times of:
  All C(H) groups, All N(H,H) groups
 At 1.5 times of:
  All O(H,H) groups
2. Others
 Sof(O9A)=1-FVAR(1)
 Sof(O9)=FVAR(1)
 Fixed Sof: O11(0.5) H11A(0.5) H11B(0.5) O7(0.5) H7A(0.5) H7B(0.5)
3.a Free rotating group:
 O8(H8A,H8B), O10(H10A,H10B), O11(H11A,H11B), O7(H7A,H7B)
3.b Aromatic/amide H refined with riding coordinates:
 C12(H12), C14(H14), C16(H16), C19(H19), C22(H22), C3(H3), C4(H4), C6(H6),
 C7(H7)
3.c X=CH2 refined with riding coordinates:
 N1(H1A,H1B), N2(H2A,H2B), N3(H3A,H3B), N4(H4A,H4B)
;
_smtbx_masks_special_details
;
A solvent mask was calculated and 89 electrons were 
found in a volume of 279\%A^3^ in 1 void per unit cell. 
This is consistent with the presence of 
4.5[H2O] per Asymmetric Unit 
which account for 90 electrons 
per unit cell.
;
_smtbx_masks_void_probe_radius 1.2
_smtbx_masks_void_truncation_radius 1.2
_olex2_submission_special_instructions 'No special instructions were received'
_oxdiff_exptl_absorpt_empirical_details
;
Empirical correction (ABSPACK) includes:
- Absorption correction using spherical harmonics
- Frame scaling
- Detector area scaling
;

loop_
_space_group_symop_operation_xyz
'x, y, z'
'-x, -y, -z'

loop_
_atom_site_label
_atom_site_type_symbol
_atom_site_fract_x
_atom_site_fract_y
_atom_site_fract_z
_atom_site_U_iso_or_equiv
_atom_site_adp_type
_atom_site_occupancy
_atom_site_site_symmetry_order
_atom_site_calc_flag
_atom_site_refinement_flags_posn
_atom_site_refinement_flags_adp
_atom_site_refinement_flags_occupancy
_atom_site_disorder_assembly
_atom_site_disorder_group
O1 O 0.3304(2) 0.14489(13) 0.34720(6) 0.0375(3) Uani 1 1 d . . . . .
O2 O 0.2975(3) 0.16788(16) 0.24821(7) 0.0585(5) Uani 1 1 d . . . . .
O3 O 0.1123(2) -0.35219(15) 0.42369(6) 0.0410(3) Uani 1 1 d . . . . .
O4 O -0.0102(2) -0.53130(14) 0.35533(6) 0.0405(3) Uani 1 1 d . . . . .
O5 O -0.2034(2) -0.24234(18) 0.13965(6) 0.0473(4) Uani 1 1 d . . . . .
O6 O 0.3676(2) -0.43397(17) 0.15971(6) 0.0422(3) Uani 1 1 d . . . . .
N5 N 0.0798(2) -0.34077(16) 0.14974(6) 0.0316(3) Uani 1 1 d . . . . .
C9 C 0.2851(3) 0.0934(2) 0.29427(8) 0.0356(4) Uani 1 1 d . . . . .
C10 C 0.0662(3) -0.40358(19) 0.36978(8) 0.0299(4) Uani 1 1 d . . . . .
C11 C 0.2106(3) -0.06811(18) 0.28252(8) 0.0296(4) Uani 1 1 d . . . . .
C12 C 0.1794(3) -0.12932(19) 0.22317(8) 0.0324(4) Uani 1 1 d . . . . .
H12 H 0.203748 -0.071349 0.191063 0.039 Uiso 1 1 calc R U . . .
C13 C 0.1117(3) -0.27715(19) 0.21206(8) 0.0302(4) Uani 1 1 d . . . . .
C14 C 0.0739(2) -0.36505(18) 0.25903(8) 0.0278(4) Uani 1 1 d . . . . .
H14 H 0.026623 -0.463738 0.250797 0.033 Uiso 1 1 calc R U . . .
C15 C 0.1067(2) -0.30543(18) 0.31881(7) 0.0267(3) Uani 1 1 d . . . . .
C16 C 0.1758(2) -0.15666(18) 0.33017(7) 0.0265(3) Uani 1 1 d . . . . .
H16 H 0.198745 -0.116298 0.369976 0.032 Uiso 1 1 calc R U . . .
C17 C -0.0892(3) -0.3155(2) 0.11664(8) 0.0365(4) Uani 1 1 d . . . . .
C18 C -0.1205(3) -0.3810(2) 0.05307(8) 0.0371(4) Uani 1 1 d . . . . .
C19 C -0.2827(3) -0.3584(3) 0.01735(9) 0.0482(5) Uani 1 1 d . . . . .
H19 H -0.371590 -0.300196 0.032647 0.058 Uiso 1 1 calc R U . . .
C20 C 0.2212(3) -0.4218(2) 0.12819(8) 0.0342(4) Uani 1 1 d . . . . .
C21 C 0.1844(3) -0.4905(2) 0.06547(8) 0.0357(4) Uani 1 1 d . . . . .
C22 C 0.3145(3) -0.5767(3) 0.04240(9) 0.0472(5) Uani 1 1 d . . . . .
H22 H 0.424532 -0.592413 0.066407 0.057 Uiso 1 1 calc R U . . .
C23 C 0.0164(3) -0.4676(2) 0.03014(8) 0.0332(4) Uani 1 1 d . . . . .
O8 O 1.3016(3) 1.1619(2) 0.46658(7) 0.0709(6) Uani 1 1 d G . . . .
H8A H 1.274029 1.249726 0.474909 0.106 Uiso 1 1 d G U . . .
H8B H 1.308447 1.156750 0.428477 0.106 Uiso 1 1 d G U . . .
O10 O 0.5819(4) 1.1460(3) 0.17825(10) 0.0911(7) Uani 1 1 d G . . . .
H10A H 0.517774 1.158266 0.144926 0.137 Uiso 1 1 d G U . . .
H10B H 0.662426 1.086530 0.168600 0.137 Uiso 1 1 d G U . . .
N1 N 0.8672(3) 1.19784(17) 0.39495(7) 0.0408(4) Uani 1 1 d . . . . .
H1A H 0.915425 1.288530 0.397333 0.049 Uiso 1 1 calc R U . . .
H1B H 0.860692 1.150710 0.427320 0.049 Uiso 1 1 calc R U . . .
N2 N 0.8149(3) 1.20476(18) 0.29330(8) 0.0426(4) Uani 1 1 d . . . . .
H2A H 0.863180 1.295431 0.295905 0.051 Uiso 1 1 calc R U . . .
H2B H 0.773436 1.161676 0.258447 0.051 Uiso 1 1 calc R U . . .
N3 N 0.5263(2) 0.44136(17) 0.37663(8) 0.0370(4) Uani 1 1 d . . . . .
H3A H 0.481779 0.349761 0.374345 0.044 Uiso 1 1 calc R U . . .
H3B H 0.574316 0.483914 0.410935 0.044 Uiso 1 1 calc R U . . .
N4 N 0.4484(2) 0.45366(17) 0.27526(8) 0.0388(4) Uani 1 1 d . . . . .
H4A H 0.403463 0.362139 0.272337 0.047 Uiso 1 1 calc R U . . .
H4B H 0.445746 0.504009 0.243598 0.047 Uiso 1 1 calc R U . . .
C1 C 0.8044(3) 1.13212(19) 0.34251(8) 0.0312(4) Uani 1 1 d . . . . .
C2 C 0.7249(2) 0.97445(18) 0.33778(8) 0.0291(4) Uani 1 1 d . . . . .
C3 C 0.7163(3) 0.88895(19) 0.28319(8) 0.0311(4) Uani 1 1 d . . . . .
H3 H 0.754538 0.931895 0.248717 0.037 Uiso 1 1 calc R U . . .
C4 C 0.6510(3) 0.74046(19) 0.28004(8) 0.0316(4) Uani 1 1 d . . . . .
H4 H 0.645355 0.683799 0.243451 0.038 Uiso 1 1 calc R U . . .
C5 C 0.5938(3) 0.67544(18) 0.33153(8) 0.0304(4) Uani 1 1 d . . . . .
C6 C 0.5982(3) 0.7614(2) 0.38570(8) 0.0339(4) Uani 1 1 d . . . . .
H6 H 0.557599 0.718799 0.419957 0.041 Uiso 1 1 calc R U . . .
C7 C 0.6627(3) 0.9102(2) 0.38887(8) 0.0326(4) Uani 1 1 d . . . . .
H7 H 0.664530 0.967485 0.425159 0.039 Uiso 1 1 calc R U . . .
C8 C 0.5208(3) 0.51616(19) 0.32778(9) 0.0328(4) Uani 1 1 d . . . . .
O9 O 0.6878(15) 0.5081(10) 0.4965(3) 0.050(3) Uani 0.263(11) 1 d . . P A 1
O11 O 0.9519(5) 1.0897(4) 0.51075(13) 0.0531(8) Uani 0.5 1 d G . P B 1
H11A H 0.876093 1.017384 0.518914 0.080 Uiso 0.5 1 d G U P B 1
H11B H 0.927196 1.161896 0.534020 0.080 Uiso 0.5 1 d G U P B 1
O7 O 0.6965(6) 1.1314(4) 0.50731(14) 0.0589(9) Uani 0.5 1 d G . P C 2
H7A H 0.764536 1.160903 0.479991 0.088 Uiso 0.5 1 d G U P C 2
H7B H 0.590555 1.166564 0.499148 0.088 Uiso 0.5 1 d G U P C 2
O9A O 0.7874(6) 0.5599(3) 0.48923(9) 0.0458(11) Uani 0.737(11) 1 d . . P A 2

loop_
_atom_site_aniso_label
_atom_site_aniso_U_11
_atom_site_aniso_U_22
_atom_site_aniso_U_33
_atom_site_aniso_U_23
_atom_site_aniso_U_13
_atom_site_aniso_U_12
O1 0.0515(8) 0.0235(6) 0.0343(7) -0.0059(5) -0.0009(6) -0.0051(5)
O2 0.1045(14) 0.0295(7) 0.0355(8) 0.0023(6) 0.0008(8) -0.0230(8)
O3 0.0639(9) 0.0329(7) 0.0225(6) -0.0006(5) 0.0005(6) -0.0113(6)
O4 0.0625(9) 0.0247(6) 0.0312(7) -0.0020(5) 0.0069(6) -0.0134(6)
O5 0.0486(8) 0.0626(10) 0.0286(7) -0.0114(6) -0.0008(6) 0.0087(7)
O6 0.0451(8) 0.0500(8) 0.0280(7) -0.0085(6) -0.0061(6) 0.0027(6)
N5 0.0402(8) 0.0311(7) 0.0207(7) -0.0038(6) 0.0002(6) -0.0065(6)
C9 0.0480(11) 0.0247(8) 0.0316(9) -0.0007(7) 0.0005(8) -0.0058(7)
C10 0.0382(9) 0.0242(8) 0.0255(8) -0.0019(6) 0.0022(7) -0.0038(7)
C11 0.0358(9) 0.0225(8) 0.0283(8) -0.0025(6) -0.0005(7) -0.0039(7)
C12 0.0414(10) 0.0275(8) 0.0258(8) 0.0022(7) -0.0001(7) -0.0075(7)
C13 0.0373(9) 0.0290(8) 0.0217(8) -0.0036(6) 0.0000(6) -0.0050(7)
C14 0.0334(9) 0.0215(7) 0.0260(8) -0.0031(6) 0.0002(6) -0.0059(6)
C15 0.0303(8) 0.0235(8) 0.0244(8) -0.0022(6) 0.0005(6) -0.0027(6)
C16 0.0321(8) 0.0227(8) 0.0227(8) -0.0041(6) 0.0001(6) -0.0020(6)
C17 0.0424(10) 0.0392(10) 0.0257(9) -0.0027(7) 0.0016(7) -0.0043(8)
C18 0.0410(10) 0.0421(10) 0.0253(9) -0.0047(7) 0.0004(7) -0.0049(8)
C19 0.0460(12) 0.0658(14) 0.0310(10) -0.0116(9) -0.0018(8) 0.0106(10)
C20 0.0407(10) 0.0340(9) 0.0250(9) -0.0009(7) -0.0008(7) -0.0073(7)
C21 0.0394(10) 0.0394(10) 0.0254(9) -0.0044(7) 0.0004(7) -0.0056(8)
C22 0.0451(11) 0.0628(14) 0.0305(10) -0.0093(9) -0.0070(8) 0.0068(10)
C23 0.0374(10) 0.0347(9) 0.0245(9) -0.0016(7) 0.0016(7) -0.0098(7)
O8 0.1087(16) 0.0828(14) 0.0243(7) 0.0058(8) 0.0031(9) 0.0295(12)
O10 0.118(2) 0.0887(17) 0.0635(13) 0.0118(12) -0.0064(13) 0.0037(14)
N1 0.0609(11) 0.0246(7) 0.0336(8) -0.0008(6) 0.0047(7) -0.0127(7)
N2 0.0651(11) 0.0258(8) 0.0331(8) 0.0005(6) 0.0017(8) -0.0132(7)
N3 0.0452(9) 0.0238(7) 0.0397(9) 0.0045(6) -0.0009(7) -0.0067(6)
N4 0.0517(10) 0.0208(7) 0.0402(9) 0.0017(6) -0.0072(7) -0.0059(6)
C1 0.0365(9) 0.0236(8) 0.0325(9) 0.0003(7) 0.0042(7) -0.0031(7)
C2 0.0309(8) 0.0213(8) 0.0335(9) 0.0009(6) -0.0008(7) -0.0018(6)
C3 0.0352(9) 0.0249(8) 0.0324(9) 0.0021(7) 0.0037(7) -0.0017(7)
C4 0.0356(9) 0.0249(8) 0.0331(9) -0.0028(7) 0.0019(7) 0.0004(7)
C5 0.0312(9) 0.0219(8) 0.0364(9) 0.0023(7) -0.0028(7) -0.0017(6)
C6 0.0395(10) 0.0278(9) 0.0317(9) 0.0054(7) -0.0037(7) -0.0066(7)
C7 0.0401(10) 0.0267(8) 0.0285(9) -0.0001(7) -0.0023(7) -0.0051(7)
C8 0.0337(9) 0.0236(8) 0.0396(10) 0.0016(7) -0.0011(7) -0.0011(7)
O9 0.050(5) 0.057(4) 0.039(3) 0.008(3) -0.001(3) -0.016(4)
O11 0.062(2) 0.064(2) 0.0306(14) -0.0153(14) -0.0009(13) 0.0063(16)
O7 0.099(3) 0.0403(17) 0.0327(15) -0.0102(12) 0.0076(16) -0.0123(17)
O9A 0.058(2) 0.0462(15) 0.0321(10) 0.0085(9) 0.0005(10) -0.0017(14)

loop_
_atom_type_symbol
_atom_type_description
_atom_type_scat_dispersion_real
_atom_type_scat_dispersion_imag
_atom_type_scat_source
C C 0.0181 0.0091 'International Tables Vol C Tables 4.2.6.8 and 6.1.1.4'
H H 0.0000 0.0000 'International Tables Vol C Tables 4.2.6.8 and 6.1.1.4'
N N 0.0311 0.0180 'International Tables Vol C Tables 4.2.6.8 and 6.1.1.4'
O O 0.0492 0.0322 'International Tables Vol C Tables 4.2.6.8 and 6.1.1.4'

loop_
_geom_angle_atom_site_label_1
_geom_angle_atom_site_label_2
_geom_angle_atom_site_label_3
_geom_angle
_geom_angle_site_symmetry_1
_geom_angle_site_symmetry_3
_geom_angle_publ_flag
C17 N5 C13 117.29(15) . . ?
C17 N5 C20 125.43(15) . . ?
C20 N5 C13 117.28(15) . . ?
O1 C9 O2 124.00(16) . . ?
O1 C9 C11 119.48(16) . . ?
O2 C9 C11 116.52(16) . . ?
O3 C10 C15 118.46(15) . . ?
O4 C10 O3 124.31(16) . . ?
O4 C10 C15 117.23(15) . . ?
C12 C11 C9 119.30(16) . . ?
C12 C11 C16 119.56(15) . . ?
C16 C11 C9 121.14(15) . . ?
C11 C12 H12 120.2 . . ?
C13 C12 C11 119.64(16) . . ?
C13 C12 H12 120.2 . . ?
C12 C13 N5 119.38(15) . . ?
C14 C13 N5 119.49(15) . . ?
C14 C13 C12 121.13(15) . . ?
C13 C14 H14 120.1 . . ?
C13 C14 C15 119.78(15) . . ?
C15 C14 H14 120.1 . . ?
C14 C15 C10 119.13(14) . . ?
C14 C15 C16 119.22(15) . . ?
C16 C15 C10 121.65(14) . . ?
C11 C16 C15 120.66(15) . . ?
C11 C16 H16 119.7 . . ?
C15 C16 H16 119.7 . . ?
O5 C17 N5 120.29(16) . . ?
O5 C17 C18 122.84(18) . . ?
N5 C17 C18 116.87(17) . . ?
C19 C18 C17 120.06(19) . . ?
C19 C18 C23 120.47(17) . . ?
C23 C18 C17 119.46(17) . . ?
C18 C19 H19 120.0 . . ?
C18 C19 C22 120.1(2) . 2_545 ?
C22 C19 H19 120.0 2_545 . ?
O6 C20 N5 120.95(16) . . ?
O6 C20 C21 122.17(18) . . ?
N5 C20 C21 116.87(16) . . ?
C22 C21 C20 119.77(18) . . ?
C22 C21 C23 120.43(17) . . ?
C23 C21 C20 119.80(18) . . ?
C19 C22 H22 119.7 2_545 . ?
C21 C22 C19 120.50(19) . 2_545 ?
C21 C22 H22 119.7 . . ?
C18 C23 C23 119.1(2) . 2_545 ?
C21 C23 C18 121.51(16) . . ?
C21 C23 C23 119.4(2) . 2_545 ?
H8A O8 H8B 104.5 . . ?
H10A O10 H10B 104.5 . . ?
H1A N1 H1B 120.0 . . ?
C1 N1 H1A 120.0 . . ?
C1 N1 H1B 120.0 . . ?
H2A N2 H2B 120.0 . . ?
C1 N2 H2A 120.0 . . ?
C1 N2 H2B 120.0 . . ?
H3A N3 H3B 120.0 . . ?
C8 N3 H3A 120.0 . . ?
C8 N3 H3B 120.0 . . ?
H4A N4 H4B 120.0 . . ?
C8 N4 H4A 120.0 . . ?
C8 N4 H4B 120.0 . . ?
N1 C1 N2 119.66(16) . . ?
N1 C1 C2 120.40(16) . . ?
N2 C1 C2 119.92(16) . . ?
C3 C2 C1 120.68(16) . . ?
C3 C2 C7 119.53(15) . . ?
C7 C2 C1 119.77(16) . . ?
C2 C3 H3 119.9 . . ?
C4 C3 C2 120.22(16) . . ?
C4 C3 H3 119.9 . . ?
C3 C4 H4 119.9 . . ?
C3 C4 C5 120.17(16) . . ?
C5 C4 H4 119.9 . . ?
C4 C5 C8 120.05(16) . . ?
C6 C5 C4 119.68(16) . . ?
C6 C5 C8 120.23(16) . . ?
C5 C6 H6 119.9 . . ?
C7 C6 C5 120.21(17) . . ?
C7 C6 H6 119.9 . . ?
C2 C7 H7 119.9 . . ?
C6 C7 C2 120.15(17) . . ?
C6 C7 H7 119.9 . . ?
N3 C8 C5 120.36(16) . . ?
N4 C8 N3 120.97(16) . . ?
N4 C8 C5 118.66(16) . . ?
H11A O11 H11B 104.5 . . ?
H7A O7 H7B 104.6 . . ?

loop_
_geom_bond_atom_site_label_1
_geom_bond_atom_site_label_2
_geom_bond_distance
_geom_bond_site_symmetry_2
_geom_bond_publ_flag
O1 C9 1.241(2) . ?
O2 C9 1.263(2) . ?
O3 C10 1.261(2) . ?
O4 C10 1.247(2) . ?
O5 C17 1.217(2) . ?
O6 C20 1.214(2) . ?
N5 C13 1.456(2) . ?
N5 C17 1.391(3) . ?
N5 C20 1.394(3) . ?
C9 C11 1.514(2) . ?
C10 C15 1.513(2) . ?
C11 C12 1.389(2) . ?
C11 C16 1.392(2) . ?
C12 H12 0.9300 . ?
C12 C13 1.385(2) . ?
C13 C14 1.381(2) . ?
C14 H14 0.9300 . ?
C14 C15 1.393(2) . ?
C15 C16 1.396(2) . ?
C16 H16 0.9300 . ?
C17 C18 1.487(2) . ?
C18 C19 1.373(3) . ?
C18 C23 1.410(3) . ?
C19 H19 0.9300 . ?
C19 C22 1.408(3) 2_545 ?
C20 C21 1.481(2) . ?
C21 C22 1.373(3) . ?
C21 C23 1.403(3) . ?
C22 H22 0.9300 . ?
C23 C23 1.419(3) 2_545 ?
O8 H8A 0.8502 . ?
O8 H8B 0.8496 . ?
O10 H10A 0.8503 . ?
O10 H10B 0.8503 . ?
N1 H1A 0.8600 . ?
N1 H1B 0.8600 . ?
N1 C1 1.298(2) . ?
N2 H2A 0.8600 . ?
N2 H2B 0.8600 . ?
N2 C1 1.313(2) . ?
N3 H3A 0.8600 . ?
N3 H3B 0.8600 . ?
N3 C8 1.312(2) . ?
N4 H4A 0.8600 . ?
N4 H4B 0.8600 . ?
N4 C8 1.305(2) . ?
C1 C2 1.486(2) . ?
C2 C3 1.392(2) . ?
C2 C7 1.394(2) . ?
C3 H3 0.9300 . ?
C3 C4 1.382(2) . ?
C4 H4 0.9300 . ?
C4 C5 1.393(3) . ?
C5 C6 1.389(3) . ?
C5 C8 1.487(2) . ?
C6 H6 0.9300 . ?
C6 C7 1.383(2) . ?
C7 H7 0.9300 . ?
O11 H11A 0.8502 . ?
O11 H11B 0.8495 . ?
O7 H7A 0.8493 . ?
O7 H7B 0.8497 . ?

loop_
_geom_torsion_atom_site_label_1
_geom_torsion_atom_site_label_2
_geom_torsion_atom_site_label_3
_geom_torsion_atom_site_label_4
_geom_torsion
_geom_torsion_site_symmetry_1
_geom_torsion_site_symmetry_2
_geom_torsion_site_symmetry_3
_geom_torsion_site_symmetry_4
_geom_torsion_publ_flag
O1 C9 C11 C12 -173.16(18) . . . . ?
O1 C9 C11 C16 5.9(3) . . . . ?
O2 C9 C11 C12 6.6(3) . . . . ?
O2 C9 C11 C16 -174.37(19) . . . . ?
O3 C10 C15 C14 173.78(17) . . . . ?
O3 C10 C15 C16 -6.3(3) . . . . ?
O4 C10 C15 C14 -5.8(3) . . . . ?
O4 C10 C15 C16 174.12(17) . . . . ?
O5 C17 C18 C19 0.8(3) . . . . ?
O5 C17 C18 C23 -178.41(19) . . . . ?
O6 C20 C21 C22 3.0(3) . . . . ?
O6 C20 C21 C23 -177.26(18) . . . . ?
N5 C13 C14 C15 179.09(16) . . . . ?
N5 C17 C18 C19 -178.88(19) . . . . ?
N5 C17 C18 C23 1.9(3) . . . . ?
N5 C20 C21 C22 -177.36(19) . . . . ?
N5 C20 C21 C23 2.4(3) . . . . ?
C9 C11 C12 C13 179.84(17) . . . . ?
C9 C11 C16 C15 179.85(16) . . . . ?
C10 C15 C16 C11 -179.50(16) . . . . ?
C11 C12 C13 N5 -179.82(17) . . . . ?
C11 C12 C13 C14 0.3(3) . . . . ?
C12 C11 C16 C15 -1.1(3) . . . . ?
C12 C13 C14 C15 -1.0(3) . . . . ?
C13 N5 C17 O5 0.3(3) . . . . ?
C13 N5 C17 C18 -179.98(15) . . . . ?
C13 N5 C20 O6 -2.5(3) . . . . ?
C13 N5 C20 C21 177.91(15) . . . . ?
C13 C14 C15 C10 -179.45(16) . . . . ?
C13 C14 C15 C16 0.7(3) . . . . ?
C14 C15 C16 C11 0.4(3) . . . . ?
C16 C11 C12 C13 0.8(3) . . . . ?
C17 N5 C13 C12 -81.3(2) . . . . ?
C17 N5 C13 C14 98.7(2) . . . . ?
C17 N5 C20 O6 177.43(18) . . . . ?
C17 N5 C20 C21 -2.2(3) . . . . ?
C17 C18 C19 C22 -178.5(2) . . . 2_545 ?
C17 C18 C23 C21 -1.7(3) . . . . ?
C17 C18 C23 C23 178.6(2) . . . 2_545 ?
C19 C18 C23 C21 179.1(2) . . . . ?
C19 C18 C23 C23 -0.6(3) . . . 2_545 ?
C20 N5 C13 C12 98.7(2) . . . . ?
C20 N5 C13 C14 -81.4(2) . . . . ?
C20 N5 C17 O5 -179.61(18) . . . . ?
C20 N5 C17 C18 0.1(3) . . . . ?
C20 C21 C22 C19 -179.3(2) . . . 2_545 ?
C20 C21 C23 C18 -0.5(3) . . . . ?
C20 C21 C23 C23 179.22(19) . . . 2_545 ?
C22 C21 C23 C18 179.23(19) . . . . ?
C22 C21 C23 C23 -1.1(3) . . . 2_545 ?
C23 C18 C19 C22 0.7(3) . . . 2_545 ?
C23 C21 C22 C19 1.0(3) . . . 2_545 ?
N1 C1 C2 C3 -158.46(18) . . . . ?
N1 C1 C2 C7 19.9(3) . . . . ?
N2 C1 C2 C3 20.2(3) . . . . ?
N2 C1 C2 C7 -161.48(19) . . . . ?
C1 C2 C3 C4 176.71(17) . . . . ?
C1 C2 C7 C6 -176.46(17) . . . . ?
C2 C3 C4 C5 -0.1(3) . . . . ?
C3 C2 C7 C6 1.9(3) . . . . ?
C3 C4 C5 C6 1.6(3) . . . . ?
C3 C4 C5 C8 179.03(16) . . . . ?
C4 C5 C6 C7 -1.3(3) . . . . ?
C4 C5 C8 N3 157.21(18) . . . . ?
C4 C5 C8 N4 -24.0(3) . . . . ?
C5 C6 C7 C2 -0.4(3) . . . . ?
C6 C5 C8 N3 -25.4(3) . . . . ?
C6 C5 C8 N4 153.44(19) . . . . ?
C7 C2 C3 C4 -1.7(3) . . . . ?
C8 C5 C6 C7 -178.76(17) . . . . ?

loop_
_smtbx_masks_void_nr
_smtbx_masks_void_average_x
_smtbx_masks_void_average_y
_smtbx_masks_void_average_z
_smtbx_masks_void_volume
_smtbx_masks_void_count_electrons
_smtbx_masks_void_content
1 -0.693 0.000 0.000 278.7 89.0 '9 H2O'
